data_4326039
loop_
_publ_author_name
'Dileep A. K. Vezzu'
'Deepak Ravindranathan'
'Alexander W. Garner'
'Libero Bartolotti'
'Meredith E. Smith'
'Paul D. Boyle'
'Shouquan Huo'

_publ_contact_author_address
;
Department of Chemistry
East Carolina University
Greenville, NC 27858
;
_publ_contact_author_email huos@ecu.edu
_publ_contact_author_fax 252-3286210
_publ_contact_author_name 'Shouquan Huo'
_publ_contact_author_phone 252-328-9784
_publ_section_title
;
 Highly Luminescent Tridentate N^C*N Platinum(II) Complexes Featured in
 Fused Five-Six-Membered Metallacycle and Diminishing Concentration
 Quenching
;
_journal_name_full 'Inorganic Chemistry'
_journal_page_first 8261
_journal_page_last 8273
_journal_paper_doi 10.1021/ic200794b
_journal_volume 50
_journal_year 2011
_chemical_formula_sum 'C26 H18 Cl N3 Pt'
_chemical_formula_weight 602.97
_chemical_name_systematic
; 
 ? 
;
_space_group_IT_number 14
_symmetry_cell_setting monoclinic
_symmetry_space_group_name_Hall '-P 2ybc'
_symmetry_space_group_name_H-M 'P 1 21/c 1'
_atom_sites_solution_hydrogens geom
_atom_sites_solution_primary direct
_atom_sites_solution_secondary difmap
_audit_creation_method SHELXL-97
_cell_angle_alpha 90.00
_cell_angle_beta 113.6708(6)
_cell_angle_gamma 90.00
_cell_formula_units_Z 4
_cell_length_a 10.10510(10)
_cell_length_b 12.6124(2)
_cell_length_c 17.3747(2)
_cell_measurement_reflns_used 9209
_cell_measurement_temperature 294
_cell_measurement_theta_max 32.21
_cell_measurement_theta_min 2.61
_cell_volume 2028.09(5)
_computing_cell_refinement SAINT
_computing_data_collection Apex2
_computing_data_reduction SAINT
_computing_molecular_graphics NRCVAX
_computing_publication_material cif2tables.py
_computing_structure_refinement XL
_computing_structure_solution SIR92
_diffrn_ambient_temperature 294
_diffrn_measured_fraction_theta_full 0.998
_diffrn_measured_fraction_theta_max 0.998
_diffrn_measurement_device_type 'Bruker-Nonius Kappa Axis X8 Apex2'
_diffrn_measurement_method 'omega and phi scans'
_diffrn_radiation_monochromator graphite
_diffrn_radiation_source 'fine-focus sealed tube'
_diffrn_radiation_type MoK\a
_diffrn_radiation_wavelength 0.71073
_diffrn_reflns_av_R_equivalents 0.0378
_diffrn_reflns_av_sigmaI/netI 0.0233
_diffrn_reflns_limit_h_max 16
_diffrn_reflns_limit_h_min -17
_diffrn_reflns_limit_k_max 21
_diffrn_reflns_limit_k_min -21
_diffrn_reflns_limit_l_max 29
_diffrn_reflns_limit_l_min -30
_diffrn_reflns_number 111269
_diffrn_reflns_theta_full 37.91
_diffrn_reflns_theta_max 37.91
_diffrn_reflns_theta_min 2.56
_exptl_absorpt_coefficient_mu 7.070
_exptl_absorpt_correction_T_max 0.6488
_exptl_absorpt_correction_T_min 0.1992
_exptl_absorpt_correction_type multi-scan
_exptl_absorpt_process_details SADABS
_exptl_crystal_colour red
_exptl_crystal_density_diffrn 1.975
_exptl_crystal_description plate
_exptl_crystal_F_000 1160
_exptl_crystal_size_max 0.34
_exptl_crystal_size_mid 0.30
_exptl_crystal_size_min 0.07
_refine_diff_density_max 1.219
_refine_diff_density_min -1.072
_refine_diff_density_rms 0.095
_refine_ls_extinction_method none
_refine_ls_goodness_of_fit_ref 1.001
_refine_ls_hydrogen_treatment constr
_refine_ls_matrix_type full
_refine_ls_number_parameters 280
_refine_ls_number_reflns 10946
_refine_ls_number_restraints 0
_refine_ls_restrained_S_all 1.001
_refine_ls_R_factor_all 0.0466
_refine_ls_R_factor_gt 0.0250
_refine_ls_shift/su_max 0.002
_refine_ls_shift/su_mean 0.000
_refine_ls_structure_factor_coef Fsqd
_refine_ls_weighting_details 'calc w=1/[\s^2^(Fo^2^)+(0.0224P)^2^+0.7626P] where P=(Fo^2^+2Fc^2^)/3'
_refine_ls_weighting_scheme calc
_refine_ls_wR_factor_gt 0.0493
_refine_ls_wR_factor_ref 0.0554
_reflns_number_gt 8022
_reflns_number_total 10946
_reflns_threshold_expression >2sigma(I)
_cod_data_source_file ic200794b_si_002_3.cif
_cod_data_source_block complex3
_cod_original_cell_volume 2028.09(4)
_cod_original_sg_symbol_H-M 'P 21/c'
_cod_database_code 4326039

loop_
_symmetry_equiv_pos_as_xyz
'x, y, z'
'-x, y+1/2, -z+1/2'
'-x, -y, -z'
'x, -y-1/2, z-1/2'

loop_
_atom_site_label
_atom_site_type_symbol
_atom_site_fract_x
_atom_site_fract_y
_atom_site_fract_z
_atom_site_U_iso_or_equiv
_atom_site_adp_type
_atom_site_occupancy
_atom_site_symmetry_multiplicity
_atom_site_calc_flag
_atom_site_refinement_flags
Pt1 Pt 0.228835(7) 0.256801(5) 0.069281(4) 0.03162(2) Uani 1 1 d .
Cl1 Cl 0.27228(6) 0.10013(4) 0.15794(4) 0.04918(12) Uani 1 1 d .
N1 N 0.15145(17) 0.34111(13) 0.14177(10) 0.0362(3) Uani 1 1 d .
N2 N 0.20034(18) 0.51569(12) 0.10358(10) 0.0376(3) Uani 1 1 d .
N3 N 0.28259(17) 0.18684(12) -0.02103(10) 0.0356(3) Uani 1 1 d .
C1 C 0.0884(3) 0.28313(19) 0.18481(16) 0.0514(5) Uani 1 1 d .
H1 H 0.0894 0.2096 0.1806 0.062 Uiso 1 1 calc R
C2 C 0.0249(3) 0.3256(2) 0.23288(16) 0.0575(6) Uani 1 1 d .
H2 H -0.0141 0.2823 0.2617 0.069 Uiso 1 1 calc R
C3 C 0.0191(3) 0.4341(2) 0.23834(15) 0.0544(6) Uani 1 1 d .
H3 H -0.0242 0.4653 0.2709 0.065 Uiso 1 1 calc R
C4 C 0.0778(3) 0.49516(18) 0.19540(14) 0.0486(5) Uani 1 1 d .
H4 H 0.0739 0.5686 0.1985 0.058 Uiso 1 1 calc R
C5 C 0.1442(2) 0.44842(15) 0.14631(12) 0.0360(4) Uani 1 1 d .
C6 C 0.2411(2) 0.48951(15) 0.03616(11) 0.0358(4) Uani 1 1 d .
C7 C 0.2740(3) 0.57288(16) -0.00675(13) 0.0449(5) Uani 1 1 d .
H7 H 0.2641 0.6426 0.0075 0.054 Uiso 1 1 calc R
C8 C 0.3208(3) 0.55284(17) -0.06976(14) 0.0500(5) Uani 1 1 d .
H8 H 0.3392 0.6091 -0.0986 0.060 Uiso 1 1 calc R
C9 C 0.3407(3) 0.45060(17) -0.09031(14) 0.0472(5) Uani 1 1 d .
H9 H 0.3747 0.4373 -0.1318 0.057 Uiso 1 1 calc R
C10 C 0.3091(2) 0.36749(15) -0.04805(12) 0.0383(4) Uani 1 1 d .
C11 C 0.2522(2) 0.38552(14) 0.01355(11) 0.0333(3) Uani 1 1 d .
C12 C 0.3328(3) 0.25713(14) -0.06157(14) 0.0391(4) Uani 1 1 d .
C13 C 0.4067(3) 0.22266(19) -0.11094(16) 0.0522(6) Uani 1 1 d .
H13 H 0.4430 0.2722 -0.1371 0.063 Uiso 1 1 calc R
C14 C 0.4250(3) 0.11793(19) -0.12033(15) 0.0542(6) Uani 1 1 d .
H14 H 0.4824 0.0953 -0.1477 0.065 Uiso 1 1 calc R
C15 C 0.3568(3) 0.04385(18) -0.08847(13) 0.0452(5) Uani 1 1 d .
C16 C 0.3561(3) -0.06585(19) -0.10575(15) 0.0582(6) Uani 1 1 d .
H16 H 0.4144 -0.0918 -0.1314 0.070 Uiso 1 1 calc R
C17 C 0.2708(3) -0.13376(19) -0.08516(15) 0.0651(7) Uani 1 1 d .
H17 H 0.2698 -0.2056 -0.0976 0.078 Uiso 1 1 calc R
C18 C 0.1843(3) -0.09515(19) -0.04515(15) 0.0606(7) Uani 1 1 d .
H18 H 0.1222 -0.1412 -0.0341 0.073 Uiso 1 1 calc R
C19 C 0.1897(3) 0.00903(17) -0.02212(13) 0.0465(5) Uani 1 1 d .
H19 H 0.1347 0.0327 0.0064 0.056 Uiso 1 1 calc R
C20 C 0.2786(2) 0.08014(15) -0.04169(12) 0.0386(4) Uani 1 1 d .
C21 C 0.2311(2) 0.62249(14) 0.13601(12) 0.0348(4) Uani 1 1 d .
C22 C 0.3614(2) 0.64249(15) 0.20169(12) 0.0375(4) Uani 1 1 d .
H22 H 0.4290 0.5885 0.2231 0.045 Uiso 1 1 calc R
C23 C 0.3916(3) 0.74386(15) 0.23595(16) 0.0475(5) Uani 1 1 d .
H23 H 0.4790 0.7575 0.2808 0.057 Uiso 1 1 calc R
C24 C 0.2924(3) 0.82371(17) 0.20352(15) 0.0498(5) Uani 1 1 d .
H24 H 0.3125 0.8913 0.2268 0.060 Uiso 1 1 calc R
C25 C 0.1646(3) 0.80432(18) 0.13738(15) 0.0527(6) Uani 1 1 d .
H25 H 0.0989 0.8593 0.1152 0.063 Uiso 1 1 calc R
C26 C 0.1312(3) 0.70363(19) 0.10270(14) 0.0464(5) Uani 1 1 d .
H26 H 0.0433 0.6907 0.0579 0.056 Uiso 1 1 calc R

loop_
_atom_site_aniso_label
_atom_site_aniso_U_11
_atom_site_aniso_U_22
_atom_site_aniso_U_33
_atom_site_aniso_U_23
_atom_site_aniso_U_13
_atom_site_aniso_U_12
Pt1 0.03355(4) 0.03285(4) 0.03049(3) -0.00012(2) 0.01498(3) -0.00410(3)
Cl1 0.0633(3) 0.0404(2) 0.0454(3) 0.0086(2) 0.0234(2) -0.0002(2)
N1 0.0409(8) 0.0380(8) 0.0358(8) -0.0018(6) 0.0219(7) -0.0070(6)
N2 0.0480(9) 0.0342(7) 0.0383(8) -0.0036(6) 0.0252(7) -0.0062(7)
N3 0.0407(8) 0.0349(7) 0.0356(8) -0.0019(6) 0.0198(7) -0.0024(6)
C1 0.0658(15) 0.0442(11) 0.0607(14) -0.0006(10) 0.0425(13) -0.0119(11)
C2 0.0763(17) 0.0540(13) 0.0667(15) -0.0037(11) 0.0542(14) -0.0125(12)
C3 0.0642(15) 0.0593(14) 0.0573(14) -0.0118(11) 0.0428(12) -0.0120(11)
C4 0.0602(14) 0.0437(11) 0.0554(13) -0.0108(9) 0.0374(11) -0.0093(10)
C5 0.0372(9) 0.0384(9) 0.0352(9) -0.0042(7) 0.0174(8) -0.0073(7)
C6 0.0399(10) 0.0377(9) 0.0334(9) -0.0006(7) 0.0185(8) -0.0052(7)
C7 0.0636(14) 0.0346(9) 0.0454(11) 0.0036(8) 0.0311(11) -0.0030(9)
C8 0.0752(16) 0.0393(10) 0.0487(12) 0.0062(9) 0.0388(12) -0.0025(10)
C9 0.0657(14) 0.0441(11) 0.0458(11) 0.0016(9) 0.0369(11) -0.0024(10)
C10 0.0470(11) 0.0360(9) 0.0382(9) -0.0003(7) 0.0237(8) -0.0050(8)
C11 0.0352(9) 0.0355(8) 0.0320(8) 0.0004(6) 0.0164(7) -0.0047(7)
C12 0.0471(11) 0.0390(10) 0.0387(9) -0.0023(7) 0.0252(9) -0.0050(8)
C13 0.0676(15) 0.0503(12) 0.0575(14) -0.0061(10) 0.0447(13) -0.0070(11)
C14 0.0651(15) 0.0546(13) 0.0569(14) -0.0088(10) 0.0393(12) 0.0010(11)
C15 0.0560(13) 0.0433(10) 0.0374(10) -0.0053(8) 0.0199(9) 0.0033(9)
C16 0.0881(19) 0.0447(12) 0.0452(12) -0.0054(9) 0.0303(13) 0.0123(12)
C17 0.111(2) 0.0360(11) 0.0481(13) -0.0050(9) 0.0319(15) 0.0028(12)
C18 0.096(2) 0.0408(11) 0.0477(13) -0.0039(9) 0.0312(14) -0.0157(12)
C19 0.0630(14) 0.0386(10) 0.0411(11) -0.0037(8) 0.0242(10) -0.0070(9)
C20 0.0468(11) 0.0365(9) 0.0323(9) -0.0028(7) 0.0156(8) -0.0006(8)
C21 0.0411(10) 0.0328(8) 0.0345(9) -0.0002(7) 0.0193(8) -0.0012(7)
C22 0.0410(10) 0.0360(9) 0.0377(9) 0.0040(7) 0.0179(8) -0.0004(7)
C23 0.0573(14) 0.0439(11) 0.0443(11) -0.0053(8) 0.0236(10) -0.0145(9)
C24 0.0767(16) 0.0339(9) 0.0525(12) 0.0001(9) 0.0404(12) -0.0033(10)
C25 0.0773(17) 0.0409(11) 0.0552(13) 0.0117(10) 0.0424(13) 0.0191(11)
C26 0.0461(12) 0.0509(12) 0.0426(11) 0.0033(9) 0.0182(9) 0.0081(10)

loop_
_atom_type_symbol
_atom_type_description
_atom_type_scat_dispersion_real
_atom_type_scat_dispersion_imag
_atom_type_scat_source
C C 0.0033 0.0016 'International Tables Vol C Tables 4.2.6.8 and 6.1.1.4'
H H 0.0000 0.0000 'International Tables Vol C Tables 4.2.6.8 and 6.1.1.4'
Cl Cl 0.1484 0.1585 'International Tables Vol C Tables 4.2.6.8 and 6.1.1.4'
N N 0.0061 0.0033 'International Tables Vol C Tables 4.2.6.8 and 6.1.1.4'
Pt Pt -1.7033 8.3905 'International Tables Vol C Tables 4.2.6.8 and 6.1.1.4'

loop_
_geom_angle_atom_site_label_1
_geom_angle_atom_site_label_2
_geom_angle_atom_site_label_3
_geom_angle
C11 Pt1 N1 91.47(7)
C11 Pt1 N3 81.76(6)
N1 Pt1 N3 170.04(7)
C11 Pt1 Cl1 164.07(6)
N1 Pt1 Cl1 92.82(5)
N3 Pt1 Cl1 95.67(5)
C5 N1 C1 116.84(17)
C5 N1 Pt1 126.92(12)
C1 N1 Pt1 115.98(14)
C5 N2 C6 127.68(15)
C5 N2 C21 115.53(14)
C6 N2 C21 116.59(14)
C12 N3 C20 118.60(16)
C12 N3 Pt1 112.71(12)
C20 N3 Pt1 128.63(13)
C2 C1 N1 124.4(2)
C2 C1 H1 117.8
N1 C1 H1 117.8
C1 C2 C3 118.8(2)
C1 C2 H2 120.6
C3 C2 H2 120.6
C4 C3 C2 119.0(2)
C4 C3 H3 120.5
C2 C3 H3 120.5
C3 C4 C5 120.8(2)
C3 C4 H4 119.6
C5 C4 H4 119.6
N1 C5 N2 122.27(16)
N1 C5 C4 120.09(17)
N2 C5 C4 117.64(17)
C11 C6 C7 119.65(17)
C11 C6 N2 122.28(15)
C7 C6 N2 118.05(17)
C8 C7 C6 120.94(19)
C8 C7 H7 119.5
C6 C7 H7 119.5
C9 C8 C7 120.72(19)
C9 C8 H8 119.6
C7 C8 H8 119.6
C8 C9 C10 118.83(18)
C8 C9 H9 120.6
C10 C9 H9 120.6
C9 C10 C11 121.72(18)
C9 C10 C12 123.49(18)
C11 C10 C12 114.79(16)
C6 C11 C10 117.88(16)
C6 C11 Pt1 127.33(13)
C10 C11 Pt1 113.97(13)
N3 C12 C13 121.01(18)
N3 C12 C10 115.14(17)
C13 C12 C10 123.82(18)
C14 C13 C12 120.3(2)
C14 C13 H13 119.8
C12 C13 H13 119.8
C13 C14 C15 119.4(2)
C13 C14 H14 120.3
C15 C14 H14 120.3
C14 C15 C16 122.0(2)
C14 C15 C20 119.2(2)
C16 C15 C20 118.7(2)
C17 C16 C15 120.6(2)
C17 C16 H16 119.7
C15 C16 H16 119.7
C16 C17 C18 119.8(2)
C16 C17 H17 120.1
C18 C17 H17 120.1
C19 C18 C17 121.2(2)
C19 C18 H18 119.4
C17 C18 H18 119.4
C18 C19 C20 119.8(2)
C18 C19 H19 120.1
C20 C19 H19 120.1
N3 C20 C19 120.74(18)
N3 C20 C15 119.73(18)
C19 C20 C15 119.37(19)
C22 C21 C26 120.24(19)
C22 C21 N2 118.61(17)
C26 C21 N2 121.14(19)
C21 C22 C23 119.7(2)
C21 C22 H22 120.1
C23 C22 H22 120.1
C24 C23 C22 120.0(2)
C24 C23 H23 120.0
C22 C23 H23 120.0
C25 C24 C23 120.2(2)
C25 C24 H24 119.9
C23 C24 H24 119.9
C24 C25 C26 120.9(2)
C24 C25 H25 119.5
C26 C25 H25 119.5
C25 C26 C21 118.9(2)
C25 C26 H26 120.6
C21 C26 H26 120.6

loop_
_geom_bond_atom_site_label_1
_geom_bond_atom_site_label_2
_geom_bond_distance
Pt1 C11 1.9526(17)
Pt1 N1 2.0296(15)
Pt1 N3 2.0544(15)
Pt1 Cl1 2.4346(5)
N1 C5 1.359(2)
N1 C1 1.372(2)
N2 C5 1.389(2)
N2 C6 1.428(2)
N2 C21 1.445(2)
N3 C12 1.352(2)
N3 C20 1.389(2)
C1 C2 1.352(3)
C1 H1 0.9300
C2 C3 1.374(3)
C2 H2 0.9300
C3 C4 1.363(3)
C3 H3 0.9300
C4 C5 1.409(3)
C4 H4 0.9300
C6 C11 1.387(3)
C6 C7 1.404(3)
C7 C8 1.379(3)
C7 H7 0.9300
C8 C9 1.374(3)
C8 H8 0.9300
C9 C10 1.389(3)
C9 H9 0.9300
C10 C11 1.422(2)
C10 C12 1.448(3)
C12 C13 1.413(3)
C13 C14 1.353(3)
C13 H13 0.9300
C14 C15 1.400(3)
C14 H14 0.9300
C15 C16 1.415(3)
C15 C20 1.418(3)
C16 C17 1.361(4)
C16 H16 0.9300
C17 C18 1.404(4)
C17 H17 0.9300
C18 C19 1.368(3)
C18 H18 0.9300
C19 C20 1.404(3)
C19 H19 0.9300
C21 C22 1.376(3)
C21 C26 1.390(3)
C22 C23 1.391(3)
C22 H22 0.9300
C23 C24 1.372(3)
C23 H23 0.9300
C24 C25 1.362(3)
C24 H24 0.9300
C25 C26 1.388(4)
C25 H25 0.9300
C26 H26 0.9300

loop_
_geom_torsion_atom_site_label_1
_geom_torsion_atom_site_label_2
_geom_torsion_atom_site_label_3
_geom_torsion_atom_site_label_4
_geom_torsion
C11 Pt1 N1 C5 -6.32(17)
N3 Pt1 N1 C5 -53.2(4)
Cl1 Pt1 N1 C5 158.33(16)
C11 Pt1 N1 C1 167.46(17)
N3 Pt1 N1 C1 120.6(3)
Cl1 Pt1 N1 C1 -27.88(16)
C11 Pt1 N3 C12 11.71(15)
N1 Pt1 N3 C12 59.2(4)
Cl1 Pt1 N3 C12 -152.45(14)
C11 Pt1 N3 C20 -170.98(18)
N1 Pt1 N3 C20 -123.5(3)
Cl1 Pt1 N3 C20 24.86(17)
C5 N1 C1 C2 -2.3(4)
Pt1 N1 C1 C2 -176.7(2)
N1 C1 C2 C3 1.5(4)
C1 C2 C3 C4 -0.2(4)
C2 C3 C4 C5 -0.3(4)
C1 N1 C5 N2 -178.1(2)
Pt1 N1 C5 N2 -4.4(3)
C1 N1 C5 C4 1.7(3)
Pt1 N1 C5 C4 175.43(15)
C6 N2 C5 N1 15.7(3)
C21 N2 C5 N1 -159.03(18)
C6 N2 C5 C4 -164.1(2)
C21 N2 C5 C4 21.1(3)
C3 C4 C5 N1 -0.5(3)
C3 C4 C5 N2 179.3(2)
C5 N2 C6 C11 -11.4(3)
C21 N2 C6 C11 163.26(18)
C5 N2 C6 C7 170.09(19)
C21 N2 C6 C7 -15.2(3)
C11 C6 C7 C8 -1.7(3)
N2 C6 C7 C8 176.8(2)
C6 C7 C8 C9 -2.0(4)
C7 C8 C9 C10 1.7(4)
C8 C9 C10 C11 2.2(4)
C8 C9 C10 C12 -176.8(2)
C7 C6 C11 C10 5.4(3)
N2 C6 C11 C10 -173.07(18)
C7 C6 C11 Pt1 174.32(16)
N2 C6 C11 Pt1 -4.1(3)
C9 C10 C11 C6 -5.8(3)
C12 C10 C11 C6 173.32(19)
C9 C10 C11 Pt1 -176.17(18)
C12 C10 C11 Pt1 2.9(2)
N1 Pt1 C11 C6 10.33(18)
N3 Pt1 C11 C6 -177.00(18)
Cl1 Pt1 C11 C6 -95.3(2)
N1 Pt1 C11 C10 179.63(14)
N3 Pt1 C11 C10 -7.70(14)
Cl1 Pt1 C11 C10 74.0(3)
C20 N3 C12 C13 -12.8(3)
Pt1 N3 C12 C13 164.84(19)
C20 N3 C12 C10 169.14(19)
Pt1 N3 C12 C10 -13.3(2)
C9 C10 C12 N3 -173.8(2)
C11 C10 C12 N3 7.2(3)
C9 C10 C12 C13 8.2(4)
C11 C10 C12 C13 -170.9(2)
N3 C12 C13 C14 1.8(4)
C10 C12 C13 C14 179.7(2)
C12 C13 C14 C15 6.9(4)
C13 C14 C15 C16 171.5(3)
C13 C14 C15 C20 -4.6(4)
C14 C15 C16 C17 -169.7(2)
C20 C15 C16 C17 6.4(4)
C15 C16 C17 C18 -1.0(4)
C16 C17 C18 C19 -3.6(4)
C17 C18 C19 C20 2.7(4)
C12 N3 C20 C19 -160.4(2)
Pt1 N3 C20 C19 22.4(3)
C12 N3 C20 C15 14.9(3)
Pt1 N3 C20 C15 -162.25(15)
C18 C19 C20 N3 178.2(2)
C18 C19 C20 C15 2.8(3)
C14 C15 C20 N3 -6.4(3)
C16 C15 C20 N3 177.4(2)
C14 C15 C20 C19 169.0(2)
C16 C15 C20 C19 -7.2(3)
C5 N2 C21 C22 84.4(2)
C6 N2 C21 C22 -91.0(2)
C5 N2 C21 C26 -94.8(2)
C6 N2 C21 C26 89.9(2)
C26 C21 C22 C23 1.4(3)
N2 C21 C22 C23 -177.78(18)
C21 C22 C23 C24 -0.9(3)
C22 C23 C24 C25 -0.5(3)
C23 C24 C25 C26 1.2(3)
C24 C25 C26 C21 -0.7(3)
C22 C21 C26 C25 -0.6(3)
N2 C21 C26 C25 178.52(17)
